data_4303406
loop_
_publ_author_name
'Rongming Wang'
'Ximeng Wang'
'Eric B. Sundberg'
'Phuongmei Nguyen'
'Gian Paola G. Grant'
'Chaitali Sheth'
'Qiang Zhao'
'Steve Herron'
'Katherine A. Kantardjieff'
'Lijuan Li'

_publ_contact_author_address
;
Department of Chemistry and Biochemistry
California State University, Long Beach
1250 Bellflower Boulevard, Long Beach, CA 90840
;
_publ_contact_author_email lli@csulb.edu
_publ_contact_author_name 'Lijuan Li'
_publ_section_title
;
Synthesis, Structures, Spectroscopic and Electrochemical Properties of
Dinitrosyl Iron Complexes with Bipyridine, Terpyridine, and
1,10-Phenathroline
;
_journal_name_full 'Inorganic Chemistry'
_journal_page_first 9779
_journal_page_last 9785
_journal_paper_doi 10.1021/ic901368t
_journal_volume 48
_journal_year 2009
_chemical_formula_sum 'C10 H8 Fe N4 O2'
_chemical_formula_weight 272.05
_chemical_name_systematic
; 
 ? 
;
_space_group_IT_number 2
_symmetry_cell_setting triclinic
_symmetry_space_group_name_Hall '-P 1'
_symmetry_space_group_name_H-M 'P -1'
_atom_sites_solution_hydrogens geom
_atom_sites_solution_primary direct
_atom_sites_solution_secondary difmap
_audit_creation_method SHELXL-97
_cell_angle_alpha 75.979(5)
_cell_angle_beta 70.327(5)
_cell_angle_gamma 70.099(5)
_cell_formula_units_Z 2
_cell_length_a 7.556(3)
_cell_length_b 8.991(3)
_cell_length_c 9.222(3)
_cell_measurement_temperature 293(2)
_cell_measurement_theta_max 28.20
_cell_measurement_theta_min 2.37
_cell_volume 548.9(3)
_computing_data_collection 'Bruker SMART'
_computing_data_reduction 'Bruker SMART'
_computing_molecular_graphics 'Bruker SMART'
_computing_publication_material 'Bruker SMART'
_computing_structure_refinement 'SHELXL-97 (Sheldrick, 1997)'
_computing_structure_solution 'SHELXS-97 (Sheldrick, 1990)'
_diffrn_ambient_temperature 293(2)
_diffrn_measured_fraction_theta_full 0.991
_diffrn_measured_fraction_theta_max 0.991
_diffrn_measurement_device_type 'CCD area detector'
_diffrn_measurement_method 'phi and omega scans'
_diffrn_radiation_monochromator graphite
_diffrn_radiation_source 'fine-focus sealed tube'
_diffrn_radiation_type MoK\a
_diffrn_radiation_wavelength 0.71073
_diffrn_reflns_av_R_equivalents 0.0358
_diffrn_reflns_av_sigmaI/netI 0.0358
_diffrn_reflns_limit_h_max 9
_diffrn_reflns_limit_h_min -9
_diffrn_reflns_limit_k_max 11
_diffrn_reflns_limit_k_min -11
_diffrn_reflns_limit_l_max 12
_diffrn_reflns_limit_l_min -12
_diffrn_reflns_number 4914
_diffrn_reflns_theta_full 28.20
_diffrn_reflns_theta_max 28.20
_diffrn_reflns_theta_min 2.37
_diffrn_standards_decay_% 0
_diffrn_standards_interval_count 0
_diffrn_standards_interval_time .
_diffrn_standards_number 0
_exptl_absorpt_coefficient_mu 1.368
_exptl_absorpt_correction_T_max .896
_exptl_absorpt_correction_T_min .766
_exptl_absorpt_correction_type empirical
_exptl_absorpt_process_details 'SADABS (Sheldrick, 1996)'
_exptl_crystal_colour red
_exptl_crystal_density_diffrn 1.646
_exptl_crystal_density_meas 1.645
_exptl_crystal_density_method 'not measured'
_exptl_crystal_description plate
_exptl_crystal_F_000 276
_exptl_crystal_size_max 0.14
_exptl_crystal_size_mid 0.10
_exptl_crystal_size_min 0.08
_refine_diff_density_max 0.445
_refine_diff_density_min -0.360
_refine_diff_density_rms 0.089
_refine_ls_extinction_method none
_refine_ls_goodness_of_fit_ref 1.218
_refine_ls_hydrogen_treatment constr
_refine_ls_matrix_type full
_refine_ls_number_parameters 154
_refine_ls_number_reflns 2471
_refine_ls_number_restraints 0
_refine_ls_restrained_S_all 1.218
_refine_ls_R_factor_all 0.0539
_refine_ls_R_factor_gt 0.0460
_refine_ls_shift/su_max 0.012
_refine_ls_shift/su_mean 0.003
_refine_ls_structure_factor_coef Fsqd
_refine_ls_weighting_details 'calc w=1/[\s^2^(Fo^2^)+(0.0392P)^2^+1.3569P] where P=(Fo^2^+2Fc^2^)/3'
_refine_ls_weighting_scheme calc
_refine_ls_wR_factor_gt 0.1498
_refine_ls_wR_factor_ref 0.1535
_reflns_number_gt 2124
_reflns_number_total 2471
_reflns_threshold_expression >2sigma(I)
_cod_data_source_file ic901368t_si_002_1.cif
_cod_data_source_block 1
_cod_depositor_comments
;
The following automatic conversions were performed:
'_symmetry_cell_setting' value 'Triclinic' changed to 'triclinic'
according to '/home/saulius/struct/CIF-dictionaries/cif_core.dic'
dictionary named 'cif_core.dic' version 2.4.1 from 2010-06-29.

Automatic conversion script
Id: cif_fix_enum 1527 2010-12-29 10:47:43Z saulius 
;
_cod_database_code 4303406

loop_
_symmetry_equiv_pos_as_xyz
'x, y, z'
'-x, -y, -z'

loop_
_atom_site_label
_atom_site_type_symbol
_atom_site_fract_x
_atom_site_fract_y
_atom_site_fract_z
_atom_site_U_iso_or_equiv
_atom_site_adp_type
_atom_site_occupancy
_atom_site_symmetry_multiplicity
_atom_site_calc_flag
_atom_site_refinement_flags
_atom_site_disorder_assembly
_atom_site_disorder_group
Fe1 Fe 0.03446(9) 0.69280(8) 0.70587(7) 0.0406(2) Uani 1 1 d . . .
O1 O 0.2004(7) 0.8544(5) 0.8288(5) 0.0709(11) Uani 1 1 d . . .
O2 O -0.3714(5) 0.8022(5) 0.8455(5) 0.0695(11) Uani 1 1 d . . .
N1 N 0.1490(6) 0.7794(5) 0.7698(5) 0.0448(9) Uani 1 1 d . . .
N2 N -0.2055(6) 0.7446(5) 0.7788(5) 0.0463(9) Uani 1 1 d . . .
N3 N 0.1815(5) 0.4558(4) 0.6948(4) 0.0422(8) Uani 1 1 d . . .
N4 N 0.1305(5) 0.6893(4) 0.4713(4) 0.0412(8) Uani 1 1 d . . .
C1 C 0.1967(8) 0.3401(6) 0.8179(6) 0.0518(12) Uani 1 1 d . . .
H1 H 0.1237 0.3647 0.9171 0.062 Uiso 1 1 calc R . .
C2 C 0.3158(8) 0.1877(6) 0.8024(7) 0.0567(13) Uani 1 1 d . . .
H2 H 0.3237 0.1109 0.8898 0.068 Uiso 1 1 calc R . .
C3 C 0.4230(8) 0.1493(6) 0.6568(7) 0.0555(13) Uani 1 1 d . . .
H3 H 0.5064 0.0470 0.6442 0.067 Uiso 1 1 calc R . .
C4 C 0.4051(7) 0.2648(6) 0.5298(6) 0.0489(11) Uani 1 1 d . . .
H4 H 0.4732 0.2403 0.4298 0.059 Uiso 1 1 calc R . .
C5 C 0.2849(6) 0.4175(5) 0.5518(5) 0.0391(9) Uani 1 1 d . . .
C6 C 0.2577(6) 0.5517(5) 0.4243(5) 0.0389(9) Uani 1 1 d . . .
C7 C 0.3519(7) 0.5400(6) 0.2679(6) 0.0496(11) Uani 1 1 d . . .
H7 H 0.4422 0.4449 0.2373 0.060 Uiso 1 1 calc R . .
C8 C 0.3091(8) 0.6718(7) 0.1587(6) 0.0573(13) Uani 1 1 d . . .
H8 H 0.3701 0.6666 0.0533 0.069 Uiso 1 1 calc R . .
C9 C 0.1757(8) 0.8105(7) 0.2072(6) 0.0556(12) Uani 1 1 d . . .
H9 H 0.1438 0.9000 0.1349 0.067 Uiso 1 1 calc R . .
C10 C 0.0900(7) 0.8156(6) 0.3631(6) 0.0497(11) Uani 1 1 d . . .
H10 H 0.0003 0.9102 0.3952 0.060 Uiso 1 1 calc R . .

loop_
_atom_site_aniso_label
_atom_site_aniso_U_11
_atom_site_aniso_U_22
_atom_site_aniso_U_33
_atom_site_aniso_U_23
_atom_site_aniso_U_13
_atom_site_aniso_U_12
Fe1 0.0409(4) 0.0401(4) 0.0392(4) -0.0064(3) -0.0108(3) -0.0093(3)
O1 0.082(3) 0.069(3) 0.082(3) -0.019(2) -0.040(2) -0.023(2)
O2 0.0408(19) 0.078(3) 0.072(3) -0.014(2) -0.0050(18) -0.0039(18)
N1 0.046(2) 0.045(2) 0.046(2) -0.0066(17) -0.0169(17) -0.0112(17)
N2 0.043(2) 0.047(2) 0.046(2) -0.0053(17) -0.0109(17) -0.0130(17)
N3 0.044(2) 0.041(2) 0.042(2) -0.0033(16) -0.0131(16) -0.0119(16)
N4 0.043(2) 0.042(2) 0.0399(19) -0.0046(15) -0.0137(16) -0.0113(16)
C1 0.060(3) 0.046(3) 0.047(3) -0.001(2) -0.015(2) -0.016(2)
C2 0.071(3) 0.045(3) 0.060(3) 0.005(2) -0.031(3) -0.020(2)
C3 0.057(3) 0.039(2) 0.072(4) -0.008(2) -0.026(3) -0.008(2)
C4 0.049(3) 0.044(3) 0.053(3) -0.013(2) -0.016(2) -0.008(2)
C5 0.036(2) 0.040(2) 0.045(2) -0.0061(18) -0.0149(18) -0.0130(17)
C6 0.036(2) 0.042(2) 0.042(2) -0.0066(18) -0.0115(17) -0.0138(17)
C7 0.047(3) 0.051(3) 0.048(3) -0.013(2) -0.009(2) -0.011(2)
C8 0.059(3) 0.067(3) 0.040(3) -0.004(2) -0.006(2) -0.021(3)
C9 0.064(3) 0.055(3) 0.046(3) 0.006(2) -0.018(2) -0.020(3)
C10 0.053(3) 0.045(3) 0.049(3) -0.004(2) -0.018(2) -0.009(2)

loop_
_atom_type_symbol
_atom_type_description
_atom_type_scat_dispersion_real
_atom_type_scat_dispersion_imag
_atom_type_scat_source
C C 0.0033 0.0016 'International Tables Vol C Tables 4.2.6.8 and 6.1.1.4'
H H 0.0000 0.0000 'International Tables Vol C Tables 4.2.6.8 and 6.1.1.4'
Fe Fe 0.3463 0.8444 'International Tables Vol C Tables 4.2.6.8 and 6.1.1.4'
N N 0.0061 0.0033 'International Tables Vol C Tables 4.2.6.8 and 6.1.1.4'
O O 0.0106 0.0060 'International Tables Vol C Tables 4.2.6.8 and 6.1.1.4'

loop_
_geom_angle_atom_site_label_1
_geom_angle_atom_site_label_2
_geom_angle_atom_site_label_3
_geom_angle
_geom_angle_site_symmetry_1
_geom_angle_site_symmetry_3
_geom_angle_publ_flag
N1 Fe1 N2 114.4(2) . . ?
N1 Fe1 N4 114.29(18) . . ?
N2 Fe1 N4 114.91(18) . . ?
N1 Fe1 N3 111.20(17) . . ?
N2 Fe1 N3 118.85(18) . . ?
N4 Fe1 N3 78.45(15) . . ?
O1 N1 Fe1 169.0(4) . . ?
O2 N2 Fe1 166.7(4) . . ?
C1 N3 C5 118.0(4) . . ?
C1 N3 Fe1 125.7(3) . . ?
C5 N3 Fe1 116.0(3) . . ?
C10 N4 C6 118.6(4) . . ?
C10 N4 Fe1 125.2(3) . . ?
C6 N4 Fe1 116.0(3) . . ?
N3 C1 C2 122.5(5) . . ?
N3 C1 H1 118.8 . . ?
C2 C1 H1 118.8 . . ?
C3 C2 C1 119.4(5) . . ?
C3 C2 H2 120.3 . . ?
C1 C2 H2 120.3 . . ?
C2 C3 C4 118.8(5) . . ?
C2 C3 H3 120.6 . . ?
C4 C3 H3 120.6 . . ?
C3 C4 C5 119.5(5) . . ?
C3 C4 H4 120.2 . . ?
C5 C4 H4 120.2 . . ?
N3 C5 C4 121.7(4) . . ?
N3 C5 C6 114.1(4) . . ?
C4 C5 C6 124.2(4) . . ?
N4 C6 C7 121.5(4) . . ?
N4 C6 C5 114.5(4) . . ?
C7 C6 C5 124.0(4) . . ?
C8 C7 C6 118.8(5) . . ?
C8 C7 H7 120.6 . . ?
C6 C7 H7 120.6 . . ?
C7 C8 C9 119.4(5) . . ?
C7 C8 H8 120.3 . . ?
C9 C8 H8 120.3 . . ?
C10 C9 C8 119.2(5) . . ?
C10 C9 H9 120.4 . . ?
C8 C9 H9 120.4 . . ?
N4 C10 C9 122.5(5) . . ?
N4 C10 H10 118.8 . . ?
C9 C10 H10 118.8 . . ?

loop_
_geom_bond_atom_site_label_1
_geom_bond_atom_site_label_2
_geom_bond_distance
_geom_bond_site_symmetry_2
_geom_bond_publ_flag
Fe1 N1 1.652(4) . ?
Fe1 N2 1.647(4) . ?
Fe1 N4 2.042(4) . ?
Fe1 N3 2.050(4) . ?
O1 N1 1.183(5) . ?
O2 N2 1.188(5) . ?
N3 C1 1.348(6) . ?
N3 C5 1.346(6) . ?
N4 C10 1.341(6) . ?
N4 C6 1.346(6) . ?
C1 C2 1.370(7) . ?
C1 H1 0.9300 . ?
C2 C3 1.371(8) . ?
C2 H2 0.9300 . ?
C3 C4 1.375(7) . ?
C3 H3 0.9300 . ?
C4 C5 1.383(6) . ?
C4 H4 0.9300 . ?
C5 C6 1.479(6) . ?
C6 C7 1.389(6) . ?
C7 C8 1.379(7) . ?
C7 H7 0.9300 . ?
C8 C9 1.372(8) . ?
C8 H8 0.9300 . ?
C9 C10 1.369(7) . ?
C9 H9 0.9300 . ?
C10 H10 0.9300 . ?

loop_
_geom_torsion_atom_site_label_1
_geom_torsion_atom_site_label_2
_geom_torsion_atom_site_label_3
_geom_torsion_atom_site_label_4
_geom_torsion
_geom_torsion_site_symmetry_1
_geom_torsion_site_symmetry_2
_geom_torsion_site_symmetry_3
_geom_torsion_site_symmetry_4
_geom_torsion_publ_flag
N2 Fe1 N1 O1 -3(2) . . . . ?
N4 Fe1 N1 O1 133(2) . . . . ?
N3 Fe1 N1 O1 -141(2) . . . . ?
N1 Fe1 N2 O2 3.8(17) . . . . ?
N4 Fe1 N2 O2 -131.3(16) . . . . ?
N3 Fe1 N2 O2 138.5(16) . . . . ?
N1 Fe1 N3 C1 70.2(4) . . . . ?
N2 Fe1 N3 C1 -65.8(4) . . . . ?
N4 Fe1 N3 C1 -178.0(4) . . . . ?
N1 Fe1 N3 C5 -103.6(3) . . . . ?
N2 Fe1 N3 C5 120.4(3) . . . . ?
N4 Fe1 N3 C5 8.2(3) . . . . ?
N1 Fe1 N4 C10 -74.9(4) . . . . ?
N2 Fe1 N4 C10 60.3(4) . . . . ?
N3 Fe1 N4 C10 176.9(4) . . . . ?
N1 Fe1 N4 C6 99.2(3) . . . . ?
N2 Fe1 N4 C6 -125.7(3) . . . . ?
N3 Fe1 N4 C6 -9.0(3) . . . . ?
C5 N3 C1 C2 1.4(7) . . . . ?
Fe1 N3 C1 C2 -172.3(4) . . . . ?
N3 C1 C2 C3 -0.6(8) . . . . ?
C1 C2 C3 C4 -1.2(8) . . . . ?
C2 C3 C4 C5 2.1(8) . . . . ?
C1 N3 C5 C4 -0.4(6) . . . . ?
Fe1 N3 C5 C4 173.9(3) . . . . ?
C1 N3 C5 C6 179.6(4) . . . . ?
Fe1 N3 C5 C6 -6.1(5) . . . . ?
C3 C4 C5 N3 -1.3(7) . . . . ?
C3 C4 C5 C6 178.7(4) . . . . ?
C10 N4 C6 C7 2.3(6) . . . . ?
Fe1 N4 C6 C7 -172.1(3) . . . . ?
C10 N4 C6 C5 -177.0(4) . . . . ?
Fe1 N4 C6 C5 8.5(5) . . . . ?
N3 C5 C6 N4 -1.5(5) . . . . ?
C4 C5 C6 N4 178.5(4) . . . . ?
N3 C5 C6 C7 179.1(4) . . . . ?
C4 C5 C6 C7 -0.9(7) . . . . ?
N4 C6 C7 C8 -1.8(7) . . . . ?
C5 C6 C7 C8 177.5(4) . . . . ?
C6 C7 C8 C9 0.2(8) . . . . ?
C7 C8 C9 C10 0.9(8) . . . . ?
C6 N4 C10 C9 -1.2(7) . . . . ?
Fe1 N4 C10 C9 172.7(4) . . . . ?
C8 C9 C10 N4 -0.4(8) . . . . ?

loop_
_cod_related_entry_id
_cod_related_entry_database
_cod_related_entry_code
1 ChemSpider 30660741
